data_4331812
loop_
_publ_author_name
'Leah A. Wingard'
'Mathew C. Finniss'
'Michael Norris'
'Peter S. White'
'Maurice Brookhart'
'Joseph L. Templeton'

_publ_contact_author_name
;
;
_publ_section_title
;
 Synthesis, Structure, and Reactivity of Iridium(III) Complexes Containing
 a 4,6-Dimethyl-1,3-benzenediphenylimine Pincer Ligand
;
_journal_name_full 'Inorganic Chemistry'
_journal_page_first 515
_journal_page_last 526
_journal_paper_doi 10.1021/ic302589b
_journal_volume 52
_journal_year 2013
_chemical_formula_moiety 'C24 H28 Ir N2 O2, B F4'
_chemical_formula_sum 'C24 H28 B F4 Ir N2 O2'
_chemical_formula_weight 655.49
_chemical_name_systematic
;
 ? 
;
_space_group_crystal_system monoclinic
_space_group_IT_number 14
_space_group_name_Hall '-P 2ybc'
_space_group_name_H-M_alt 'P 1 21/c 1'
_symmetry_space_group_name_Hall '-P 2ybc'
_symmetry_space_group_name_H-M 'P 1 21/c 1'
_atom_sites_solution_hydrogens geom
_atom_sites_solution_primary iterative
_atom_sites_solution_secondary difmap
_audit_creation_date 2012-04-05
_audit_creation_method
;
  Olex2 1.2-beta
  (compiled Mar 20 2012 17:37:33, GUI svn.r4124)
;
_cell_angle_alpha 90.00
_cell_angle_beta 100.461(2)
_cell_angle_gamma 90.00
_cell_formula_units_Z 8
_cell_length_a 26.0020(6)
_cell_length_b 11.7258(3)
_cell_length_c 16.4472(4)
_cell_measurement_reflns_used 5190
_cell_measurement_temperature 100
_cell_measurement_theta_max 70.05
_cell_measurement_theta_min 3.46
_cell_volume 4931.3(2)
_computing_molecular_graphics
;
O. V. Dolomanov, L. J. Bourhis, R. J. Gildea, J. A. K. Howard and H. Puschmann,
OLEX2: a complete structure solution, refinement and analysis program.
J. Appl. Cryst. (2009). 42, 339-341.
;
_computing_publication_material
;
O. V. Dolomanov, L. J. Bourhis, R. J. Gildea, J. A. K. Howard and H. Puschmann,
OLEX2: a complete structure solution, refinement and analysis program.
J. Appl. Cryst. (2009). 42, 339-341.
;
_computing_structure_refinement
;
XL, G.M. Sheldrick, Acta Cryst.
(2008). A64, 112-122
;
_computing_structure_solution
;
olex2.solve (L.J. Bourhis, O.V. Dolomanov, R.J. Gildea, J.A.K. Howard,
H. Puschmann, in preparation, 2011)
;
_diffrn_ambient_temperature 100
_diffrn_detector_area_resol_mean 8
_diffrn_measured_fraction_theta_full 0.983
_diffrn_measured_fraction_theta_max 0.983
_diffrn_measurement_device_type 'Bruker SMART APEX CCD area detector'
_diffrn_measurement_method '\w and \f scans'
_diffrn_radiation_monochromator graphite
_diffrn_radiation_type MoK\a
_diffrn_radiation_wavelength 0.71073
_diffrn_reflns_av_R_equivalents 0.0495
_diffrn_reflns_av_unetI/netI 0.0443
_diffrn_reflns_limit_h_max 31
_diffrn_reflns_limit_h_min -31
_diffrn_reflns_limit_k_max 14
_diffrn_reflns_limit_k_min -14
_diffrn_reflns_limit_l_max 20
_diffrn_reflns_limit_l_min -19
_diffrn_reflns_number 28565
_diffrn_reflns_theta_full 70.08
_diffrn_reflns_theta_max 70.08
_diffrn_reflns_theta_min 1.73
_diffrn_source 'sealed tube'
_diffrn_standards_number 0
_exptl_absorpt_coefficient_mu 10.961
_exptl_absorpt_correction_T_max 0.9078
_exptl_absorpt_correction_T_min 0.4234
_exptl_absorpt_correction_type numerical
_exptl_absorpt_process_details
;
SADABS-2008/1 (Bruker,2008) was used for absorption correction.
R(int) was 0.0676 before and 0.0507 after correction.
The Ratio of minimum to maximum transmission is 0.4664.
The \l/2 correction factor is 0.0015.
;
_exptl_crystal_colour 'clear red'
_exptl_crystal_colour_lustre clear
_exptl_crystal_colour_primary red
_exptl_crystal_density_diffrn 1.766
_exptl_crystal_description needle
_exptl_crystal_F_000 2560
_exptl_crystal_size_max 0.4
_exptl_crystal_size_mid 0.05
_exptl_crystal_size_min 0.05
_refine_diff_density_max 2.949
_refine_diff_density_min -1.176
_refine_diff_density_rms 0.153
_refine_ls_extinction_method none
_refine_ls_goodness_of_fit_ref 1.038
_refine_ls_hydrogen_treatment constr
_refine_ls_matrix_type full
_refine_ls_number_parameters 623
_refine_ls_number_reflns 9206
_refine_ls_number_restraints 0
_refine_ls_restrained_S_all 1.038
_refine_ls_R_factor_all 0.0538
_refine_ls_R_factor_gt 0.0409
_refine_ls_shift/su_max 0.014
_refine_ls_shift/su_mean 0.000
_refine_ls_structure_factor_coef Fsqd
_refine_ls_weighting_details 'calc w=1/[\s^2^(Fo^2^)+(0.0458P)^2^+21.4137P] where P=(Fo^2^+2Fc^2^)/3'
_refine_ls_weighting_scheme calc
_refine_ls_wR_factor_gt 0.0960
_refine_ls_wR_factor_ref 0.1036
_reflns_number_gt 7525
_reflns_number_total 9206
_reflns_threshold_expression >2sigma(I)
_cod_data_source_file ic302589b_si_004_5.cif
_cod_data_source_block x1204002
_cod_database_code 4331812

loop_
_space_group_symop_id
_space_group_symop_operation_xyz
1 'x, y, z'
2 '-x, y+1/2, -z+1/2'
3 '-x, -y, -z'
4 'x, -y-1/2, z-1/2'

loop_
_atom_site_label
_atom_site_type_symbol
_atom_site_fract_x
_atom_site_fract_y
_atom_site_fract_z
_atom_site_U_iso_or_equiv
_atom_site_adp_type
_atom_site_occupancy
_atom_site_symmetry_multiplicity
_atom_site_calc_flag
_atom_site_refinement_flags
Ir1 Ir 0.375972(10) 0.58876(2) 0.133774(15) 0.02326(8) Uani 1 1 d .
O1 O 0.3243(2) 0.6057(4) 0.0064(3) 0.0397(12) Uani 1 1 d .
H1A H 0.2904 0.6142 -0.0029 0.060 Uiso 1 1 d R
H1B H 0.3354 0.6047 -0.0407 0.060 Uiso 1 1 d R
O2 O 0.4425(2) 0.5576(4) 0.0656(3) 0.0349(11) Uani 1 1 d .
H2A H 0.4757 0.5617 0.0876 0.052 Uiso 1 1 d R
H2B H 0.4391 0.5396 0.0132 0.052 Uiso 1 1 d R
N1 N 0.3624(2) 0.4191(4) 0.1579(3) 0.0254(11) Uani 1 1 d .
N2 N 0.4053(2) 0.7515(4) 0.1518(3) 0.0230(11) Uani 1 1 d .
C1 C 0.3095(3) 0.7384(7) 0.2269(5) 0.047(2) Uani 1 1 d .
H1C H 0.3138 0.7983 0.1871 0.070 Uiso 1 1 calc R
H1D H 0.3373 0.7448 0.2755 0.070 Uiso 1 1 calc R
H1E H 0.2754 0.7470 0.2436 0.070 Uiso 1 1 calc R
C2 C 0.3124(3) 0.6249(6) 0.1879(4) 0.0337(15) Uani 1 1 d .
H2C H 0.2806 0.6156 0.1451 0.040 Uiso 1 1 calc R
H2D H 0.3109 0.5663 0.2307 0.040 Uiso 1 1 calc R
C3 C 0.3235(3) 0.3460(6) 0.1129(4) 0.0290(14) Uani 1 1 d .
C4 C 0.3194(3) 0.3363(6) 0.0272(4) 0.0328(15) Uani 1 1 d .
H4 H 0.3424 0.3778 -0.0006 0.039 Uiso 1 1 calc R
C5 C 0.2819(3) 0.2662(6) -0.0164(4) 0.0360(17) Uani 1 1 d .
H5 H 0.2798 0.2575 -0.0743 0.043 Uiso 1 1 calc R
C6 C 0.2472(3) 0.2082(6) 0.0228(5) 0.0416(19) Uani 1 1 d .
H6 H 0.2211 0.1609 -0.0082 0.050 Uiso 1 1 calc R
C7 C 0.2507(3) 0.2191(7) 0.1075(5) 0.046(2) Uani 1 1 d .
H7 H 0.2266 0.1801 0.1346 0.055 Uiso 1 1 calc R
C8 C 0.2892(3) 0.2867(7) 0.1527(5) 0.0391(17) Uani 1 1 d .
H8 H 0.2921 0.2924 0.2109 0.047 Uiso 1 1 calc R
C9 C 0.3901(2) 0.3826(6) 0.2279(4) 0.0263(13) Uani 1 1 d .
H9 H 0.3870 0.3068 0.2466 0.032 Uiso 1 1 calc R
C10 C 0.4255(2) 0.4631(5) 0.2748(4) 0.0241(13) Uani 1 1 d .
C11 C 0.4615(2) 0.4476(5) 0.3494(4) 0.0228(12) Uani 1 1 d .
C12 C 0.4914(2) 0.5416(6) 0.3817(4) 0.0264(13) Uani 1 1 d .
H12 H 0.5170 0.5308 0.4302 0.032 Uiso 1 1 calc R
C13 C 0.4859(2) 0.6513(6) 0.3466(4) 0.0245(13) Uani 1 1 d .
C14 C 0.4496(2) 0.6653(5) 0.2728(3) 0.0213(12) Uani 1 1 d .
C15 C 0.4206(2) 0.5711(5) 0.2378(3) 0.0219(12) Uani 1 1 d .
C16 C 0.4674(3) 0.3329(6) 0.3913(4) 0.0291(14) Uani 1 1 d .
H16A H 0.4978 0.3341 0.4363 0.044 Uiso 1 1 calc R
H16B H 0.4723 0.2742 0.3511 0.044 Uiso 1 1 calc R
H16C H 0.4359 0.3159 0.4139 0.044 Uiso 1 1 calc R
C17 C 0.5180(3) 0.7499(6) 0.3874(4) 0.0300(14) Uani 1 1 d .
H17A H 0.5247 0.8039 0.3451 0.045 Uiso 1 1 calc R
H17B H 0.5513 0.7213 0.4182 0.045 Uiso 1 1 calc R
H17C H 0.4988 0.7884 0.4255 0.045 Uiso 1 1 calc R
C18 C 0.4385(2) 0.7662(6) 0.2214(4) 0.0244(13) Uani 1 1 d .
H18 H 0.4541 0.8380 0.2371 0.029 Uiso 1 1 calc R
C19 C 0.3922(2) 0.8462(5) 0.0973(4) 0.0248(13) Uani 1 1 d .
C20 C 0.3921(2) 0.8304(6) 0.0132(4) 0.0278(14) Uani 1 1 d .
H20 H 0.4010 0.7583 -0.0067 0.033 Uiso 1 1 calc R
C21 C 0.3790(2) 0.9216(6) -0.0415(4) 0.0288(14) Uani 1 1 d .
H21 H 0.3789 0.9118 -0.0989 0.035 Uiso 1 1 calc R
C22 C 0.3662(3) 1.0263(6) -0.0116(4) 0.0312(15) Uani 1 1 d .
H22 H 0.3574 1.0882 -0.0489 0.037 Uiso 1 1 calc R
C23 C 0.3660(3) 1.0421(6) 0.0716(4) 0.0308(15) Uani 1 1 d .
H23 H 0.3568 1.1144 0.0907 0.037 Uiso 1 1 calc R
C24 C 0.3789(2) 0.9537(6) 0.1275(4) 0.0269(13) Uani 1 1 d .
H24 H 0.3790 0.9648 0.1847 0.032 Uiso 1 1 calc R
Ir2 Ir 0.874506(10) 0.98287(2) 0.622680(15) 0.02181(8) Uani 1 1 d .
O3 O 0.81780(19) 0.9597(4) 0.5012(3) 0.0321(10) Uani 1 1 d .
H3A H 0.7851 0.9402 0.4964 0.048 Uiso 1 1 d R
H3B H 0.8255 0.9688 0.4522 0.048 Uiso 1 1 d R
O4 O 0.93445(19) 1.0537(4) 0.5522(3) 0.0315(10) Uani 1 1 d .
H4A H 0.9679 1.0623 0.5722 0.047 Uiso 1 1 d R
H4B H 0.9279 1.0769 0.5006 0.047 Uiso 1 1 d R
N3 N 0.8586(2) 1.1498(4) 0.6501(3) 0.0241(11) Uani 1 1 d .
N4 N 0.9086(2) 0.8232(5) 0.6356(3) 0.0258(11) Uani 1 1 d .
C25 C 0.7760(5) 0.9931(11) 0.6989(10) 0.098(5) Uani 1 1 d .
H25A H 0.7627 1.0392 0.6499 0.147 Uiso 1 1 calc R
H25B H 0.7911 1.0433 0.7447 0.147 Uiso 1 1 calc R
H25C H 0.7473 0.9490 0.7145 0.147 Uiso 1 1 calc R
C26 C 0.8164(3) 0.9150(6) 0.6805(4) 0.0326(15) Uani 1 1 d .
H26A H 0.7988 0.8531 0.6451 0.039 Uiso 1 1 calc R
H26B H 0.8336 0.8798 0.7331 0.039 Uiso 1 1 calc R
C27 C 0.8237(3) 1.2257(6) 0.5996(4) 0.0306(14) Uani 1 1 d .
C28 C 0.8218(3) 1.2262(6) 0.5144(4) 0.0304(15) Uani 1 1 d .
H28 H 0.8442 1.1776 0.4906 0.036 Uiso 1 1 calc R
C29 C 0.7870(3) 1.2978(6) 0.4643(4) 0.0373(17) Uani 1 1 d .
H29 H 0.7857 1.2981 0.4063 0.045 Uiso 1 1 calc R
C30 C 0.7542(3) 1.3690(7) 0.4989(5) 0.0440(19) Uani 1 1 d .
H30 H 0.7301 1.4170 0.4644 0.053 Uiso 1 1 calc R
C31 C 0.7566(3) 1.3700(7) 0.5834(5) 0.0442(19) Uani 1 1 d .
H31 H 0.7346 1.4200 0.6070 0.053 Uiso 1 1 calc R
C32 C 0.7911(3) 1.2985(7) 0.6342(5) 0.0410(18) Uani 1 1 d .
H32 H 0.7924 1.2992 0.6924 0.049 Uiso 1 1 calc R
C33 C 0.8846(2) 1.1850(6) 0.7204(4) 0.0276(13) Uani 1 1 d .
H33 H 0.8805 1.2602 0.7397 0.033 Uiso 1 1 calc R
C34 C 0.9197(2) 1.1059(6) 0.7677(4) 0.0254(13) Uani 1 1 d .
C35 C 0.9535(2) 1.1196(6) 0.8449(4) 0.0258(13) Uani 1 1 d .
C36 C 0.9847(3) 1.0268(6) 0.8754(4) 0.0285(14) Uani 1 1 d .
H36 H 1.0080 1.0362 0.9266 0.034 Uiso 1 1 calc R
C37 C 0.9841(3) 0.9208(6) 0.8361(4) 0.0292(14) Uani 1 1 d .
C38 C 0.9506(2) 0.9077(5) 0.7601(4) 0.0239(13) Uani 1 1 d .
C39 C 0.9195(2) 1.0014(6) 0.7270(4) 0.0247(13) Uani 1 1 d .
C40 C 0.9554(3) 1.2293(6) 0.8932(4) 0.0333(15) Uani 1 1 d .
H40A H 0.9557 1.2941 0.8557 0.050 Uiso 1 1 calc R
H40B H 0.9872 1.2307 0.9356 0.050 Uiso 1 1 calc R
H40C H 0.9246 1.2343 0.9196 0.050 Uiso 1 1 calc R
C41 C 1.0186(3) 0.8244(7) 0.8747(4) 0.0363(16) Uani 1 1 d .
H41A H 0.9968 0.7645 0.8927 0.054 Uiso 1 1 calc R
H41B H 1.0433 0.8531 0.9225 0.054 Uiso 1 1 calc R
H41C H 1.0379 0.7930 0.8340 0.054 Uiso 1 1 calc R
C42 C 0.9412(2) 0.8106(6) 0.7051(4) 0.0256(13) Uani 1 1 d .
H42 H 0.9584 0.7398 0.7192 0.031 Uiso 1 1 calc R
C43 C 0.8971(2) 0.7285(5) 0.5814(4) 0.0237(13) Uani 1 1 d .
C44 C 0.8845(2) 0.6239(6) 0.6115(4) 0.0290(14) Uani 1 1 d .
H44 H 0.8836 0.6137 0.6685 0.035 Uiso 1 1 calc R
C45 C 0.8731(3) 0.5331(6) 0.5551(4) 0.0326(15) Uani 1 1 d .
H45 H 0.8646 0.4604 0.5744 0.039 Uiso 1 1 calc R
C46 C 0.8743(3) 0.5484(6) 0.4719(4) 0.0336(15) Uani 1 1 d .
H46 H 0.8665 0.4863 0.4345 0.040 Uiso 1 1 calc R
C47 C 0.8868(3) 0.6541(6) 0.4430(4) 0.0333(15) Uani 1 1 d .
H47 H 0.8878 0.6641 0.3860 0.040 Uiso 1 1 calc R
C48 C 0.8977(3) 0.7445(6) 0.4968(4) 0.0285(14) Uani 1 1 d .
H48 H 0.9057 0.8172 0.4769 0.034 Uiso 1 1 calc R
F1 F 0.42395(19) 0.0932(4) 0.4413(2) 0.0434(11) Uani 1 1 d .
F2 F 0.3833(2) -0.0592(5) 0.3750(3) 0.0620(15) Uani 1 1 d .
F3 F 0.4569(2) 0.0128(5) 0.3364(3) 0.0544(13) Uani 1 1 d .
F4 F 0.38052(19) 0.1107(4) 0.3094(3) 0.0535(12) Uani 1 1 d .
B1 B 0.4100(4) 0.0401(8) 0.3642(5) 0.0393(19) Uani 1 1 d .
F5 F 0.8946(3) 0.6320(4) 0.8170(3) 0.0663(16) Uani 1 1 d .
F6 F 0.9571(2) 0.5215(5) 0.8947(3) 0.0660(15) Uani 1 1 d .
F7 F 0.8727(2) 0.4734(5) 0.8800(3) 0.0636(15) Uani 1 1 d .
F8 F 0.9119(2) 0.4579(4) 0.7701(3) 0.0602(15) Uani 1 1 d .
B2 B 0.9087(4) 0.5220(8) 0.8378(6) 0.044(2) Uani 1 1 d .

loop_
_atom_site_aniso_label
_atom_site_aniso_U_11
_atom_site_aniso_U_22
_atom_site_aniso_U_33
_atom_site_aniso_U_23
_atom_site_aniso_U_13
_atom_site_aniso_U_12
Ir1 0.02629(14) 0.01669(15) 0.02342(13) 0.00100(9) -0.00446(9) 0.00067(10)
O1 0.043(3) 0.029(3) 0.039(3) 0.000(2) -0.015(2) -0.004(2)
O2 0.042(3) 0.034(3) 0.030(2) -0.005(2) 0.007(2) 0.007(2)
N1 0.029(3) 0.013(3) 0.032(3) -0.001(2) -0.001(2) -0.003(2)
N2 0.027(3) 0.018(3) 0.024(2) 0.0010(19) 0.006(2) 0.000(2)
C1 0.045(5) 0.042(5) 0.058(5) 0.001(4) 0.020(4) -0.003(4)
C2 0.026(3) 0.028(4) 0.044(4) 0.004(3) -0.003(3) -0.002(3)
C3 0.030(3) 0.015(3) 0.038(3) 0.005(2) -0.006(3) 0.000(3)
C4 0.035(4) 0.018(4) 0.041(4) 0.005(3) -0.003(3) 0.007(3)
C5 0.036(4) 0.023(4) 0.040(4) -0.006(3) -0.017(3) 0.010(3)
C6 0.034(4) 0.022(4) 0.058(5) -0.004(3) -0.021(3) -0.002(3)
C7 0.029(4) 0.037(5) 0.065(5) 0.006(4) -0.012(3) -0.007(3)
C8 0.033(4) 0.035(4) 0.045(4) 0.005(3) -0.003(3) -0.005(3)
C9 0.028(3) 0.014(3) 0.036(3) 0.001(2) 0.003(3) 0.005(3)
C10 0.025(3) 0.019(3) 0.027(3) 0.002(2) 0.003(2) 0.003(3)
C11 0.022(3) 0.019(3) 0.027(3) 0.004(2) 0.002(2) 0.001(2)
C12 0.025(3) 0.027(4) 0.024(3) 0.002(2) -0.005(2) 0.005(3)
C13 0.021(3) 0.026(4) 0.025(3) 0.001(2) 0.002(2) 0.000(3)
C14 0.023(3) 0.018(3) 0.021(3) 0.000(2) -0.003(2) -0.002(2)
C15 0.022(3) 0.020(3) 0.023(3) 0.003(2) 0.002(2) 0.004(2)
C16 0.032(3) 0.025(4) 0.029(3) 0.006(2) 0.000(3) 0.002(3)
C17 0.027(3) 0.033(4) 0.027(3) 0.006(3) -0.005(2) -0.003(3)
C18 0.025(3) 0.022(3) 0.025(3) 0.000(2) -0.001(2) -0.005(3)
C19 0.022(3) 0.010(3) 0.038(3) 0.001(2) -0.006(2) -0.001(2)
C20 0.024(3) 0.025(4) 0.033(3) 0.003(3) 0.003(2) -0.004(3)
C21 0.022(3) 0.032(4) 0.030(3) 0.008(3) -0.002(2) -0.005(3)
C22 0.026(3) 0.022(4) 0.043(4) 0.017(3) -0.001(3) -0.002(3)
C23 0.025(3) 0.021(4) 0.042(4) 0.008(3) -0.004(3) 0.002(3)
C24 0.021(3) 0.024(3) 0.032(3) 0.003(2) -0.004(2) -0.003(3)
Ir2 0.02209(14) 0.01785(15) 0.02355(13) 0.00150(9) -0.00097(9) -0.00028(10)
O3 0.032(3) 0.026(3) 0.035(2) 0.0038(19) -0.0024(19) -0.004(2)
O4 0.037(3) 0.027(3) 0.029(2) 0.0038(19) 0.0003(19) -0.005(2)
N3 0.024(3) 0.017(3) 0.032(3) 0.007(2) 0.005(2) -0.001(2)
N4 0.026(3) 0.021(3) 0.030(3) 0.002(2) 0.005(2) 0.005(2)
C25 0.078(8) 0.070(8) 0.166(14) 0.044(9) 0.078(9) 0.016(7)
C26 0.030(4) 0.037(4) 0.030(3) -0.001(3) 0.001(3) -0.004(3)
C27 0.030(3) 0.020(4) 0.041(4) 0.004(3) 0.004(3) 0.003(3)
C28 0.030(4) 0.019(3) 0.038(3) -0.003(3) -0.006(3) 0.004(3)
C29 0.041(4) 0.026(4) 0.036(4) 0.001(3) -0.016(3) -0.004(3)
C30 0.028(4) 0.028(4) 0.068(5) 0.004(4) -0.012(3) 0.005(3)
C31 0.032(4) 0.036(5) 0.062(5) -0.004(4) 0.000(3) 0.009(3)
C32 0.029(4) 0.043(5) 0.049(4) 0.003(3) 0.005(3) 0.010(3)
C33 0.020(3) 0.027(4) 0.035(3) -0.004(3) 0.003(2) 0.000(3)
C34 0.023(3) 0.026(4) 0.027(3) 0.002(2) 0.005(2) 0.001(3)
C35 0.022(3) 0.032(4) 0.024(3) -0.001(2) 0.004(2) -0.004(3)
C36 0.025(3) 0.033(4) 0.027(3) -0.001(2) 0.003(2) 0.001(3)
C37 0.031(3) 0.031(4) 0.026(3) 0.004(3) 0.007(3) 0.001(3)
C38 0.023(3) 0.017(3) 0.031(3) 0.007(2) 0.001(2) 0.001(2)
C39 0.023(3) 0.023(3) 0.027(3) 0.006(2) 0.000(2) 0.002(3)
C40 0.033(4) 0.038(4) 0.028(3) -0.005(3) 0.002(3) 0.000(3)
C41 0.035(4) 0.040(4) 0.030(3) 0.005(3) -0.004(3) 0.006(3)
C42 0.024(3) 0.023(3) 0.029(3) 0.007(2) 0.003(2) 0.000(3)
C43 0.018(3) 0.020(3) 0.029(3) 0.002(2) -0.005(2) 0.005(2)
C44 0.028(3) 0.015(3) 0.039(3) 0.002(3) -0.005(3) 0.005(3)
C45 0.031(4) 0.019(4) 0.044(4) -0.003(3) -0.005(3) 0.002(3)
C46 0.032(4) 0.023(4) 0.044(4) -0.011(3) 0.001(3) 0.005(3)
C47 0.027(3) 0.038(4) 0.034(3) -0.006(3) 0.002(3) 0.005(3)
C48 0.028(3) 0.022(4) 0.035(3) 0.000(3) 0.004(3) 0.000(3)
F1 0.067(3) 0.029(2) 0.033(2) 0.0017(17) 0.0058(19) -0.009(2)
F2 0.075(4) 0.048(3) 0.056(3) 0.002(2) -0.008(3) -0.025(3)
F3 0.055(3) 0.056(3) 0.049(3) -0.010(2) 0.001(2) 0.012(2)
F4 0.054(3) 0.047(3) 0.050(3) 0.010(2) -0.016(2) 0.005(2)
B1 0.049(5) 0.031(5) 0.036(4) 0.003(3) 0.001(4) 0.000(4)
F5 0.117(5) 0.037(3) 0.042(2) -0.002(2) 0.007(3) 0.016(3)
F6 0.059(3) 0.068(4) 0.063(3) -0.002(3) -0.010(3) -0.006(3)
F7 0.068(4) 0.067(4) 0.060(3) 0.003(3) 0.025(3) -0.001(3)
F8 0.110(5) 0.038(3) 0.033(2) -0.0018(19) 0.013(3) 0.008(3)
B2 0.052(6) 0.035(5) 0.044(5) 0.000(4) 0.004(4) -0.001(4)

loop_
_atom_type_symbol
_atom_type_description
_atom_type_scat_dispersion_real
_atom_type_scat_dispersion_imag
_atom_type_scat_source
C C 0.0181 0.0091 'International Tables Vol C Tables 4.2.6.8 and 6.1.1.4'
H H 0.0000 0.0000 'International Tables Vol C Tables 4.2.6.8 and 6.1.1.4'
B B 0.0090 0.0039 'International Tables Vol C Tables 4.2.6.8 and 6.1.1.4'
F F 0.0727 0.0534 'International Tables Vol C Tables 4.2.6.8 and 6.1.1.4'
Ir Ir -4.7710 6.5667 'International Tables Vol C Tables 4.2.6.8 and 6.1.1.4'
N N 0.0311 0.0180 'International Tables Vol C Tables 4.2.6.8 and 6.1.1.4'
O O 0.0492 0.0322 'International Tables Vol C Tables 4.2.6.8 and 6.1.1.4'

loop_
_geom_angle_atom_site_label_1
_geom_angle_atom_site_label_2
_geom_angle_atom_site_label_3
_geom_angle
O2 Ir1 O1 86.24(19)
N1 Ir1 O1 99.60(19)
N1 Ir1 O2 96.5(2)
N2 Ir1 O1 101.11(19)
N2 Ir1 O2 85.62(19)
N2 Ir1 N1 159.3(2)
N2 Ir1 C2 93.0(2)
C2 Ir1 O1 89.7(2)
C2 Ir1 O2 175.4(2)
C2 Ir1 N1 86.4(3)
C15 Ir1 O1 177.8(2)
C15 Ir1 O2 91.8(2)
C15 Ir1 N1 79.6(2)
C15 Ir1 N2 79.7(2)
C15 Ir1 C2 92.3(3)
Ir1 O1 H1A 125.3
Ir1 O1 H1B 125.3
H1A O1 H1B 109.4
Ir1 O2 H2A 125.1
Ir1 O2 H2B 125.5
H2A O2 H2B 109.4
C3 N1 Ir1 127.4(4)
C9 N1 Ir1 113.3(4)
C9 N1 C3 118.9(5)
C18 N2 Ir1 114.5(4)
C18 N2 C19 119.3(5)
C19 N2 Ir1 126.2(4)
H1C C1 H1D 109.5
H1C C1 H1E 109.5
H1D C1 H1E 109.5
C2 C1 H1C 109.5
C2 C1 H1D 109.5
C2 C1 H1E 109.5
Ir1 C2 H2C 107.7
Ir1 C2 H2D 107.7
C1 C2 Ir1 118.6(5)
C1 C2 H2C 107.7
C1 C2 H2D 107.7
H2C C2 H2D 107.1
C4 C3 N1 119.3(6)
C8 C3 N1 120.9(6)
C8 C3 C4 119.8(6)
C3 C4 H4 120.3
C5 C4 C3 119.5(7)
C5 C4 H4 120.3
C4 C5 H5 119.5
C4 C5 C6 120.9(7)
C6 C5 H5 119.5
C5 C6 H6 120.1
C5 C6 C7 119.7(7)
C7 C6 H6 120.1
C6 C7 H7 120.0
C8 C7 C6 120.1(8)
C8 C7 H7 120.0
C3 C8 H8 120.0
C7 C8 C3 120.0(7)
C7 C8 H8 120.0
N1 C9 H9 121.6
N1 C9 C10 116.9(6)
C10 C9 H9 121.6
C11 C10 C9 129.7(6)
C15 C10 C9 111.1(5)
C15 C10 C11 119.2(6)
C10 C11 C16 120.5(6)
C12 C11 C10 117.7(6)
C12 C11 C16 121.8(5)
C11 C12 H12 118.1
C11 C12 C13 123.9(5)
C13 C12 H12 118.1
C12 C13 C14 117.6(6)
C12 C13 C17 120.8(5)
C14 C13 C17 121.6(6)
C13 C14 C18 129.0(6)
C15 C14 C13 119.3(6)
C15 C14 C18 111.6(5)
C10 C15 Ir1 119.0(5)
C10 C15 C14 122.3(5)
C14 C15 Ir1 118.7(4)
C11 C16 H16A 109.5
C11 C16 H16B 109.5
C11 C16 H16C 109.5
H16A C16 H16B 109.5
H16A C16 H16C 109.5
H16B C16 H16C 109.5
C13 C17 H17A 109.5
C13 C17 H17B 109.5
C13 C17 H17C 109.5
H17A C17 H17B 109.5
H17A C17 H17C 109.5
H17B C17 H17C 109.5
N2 C18 C14 115.5(6)
N2 C18 H18 122.3
C14 C18 H18 122.3
C20 C19 N2 118.4(6)
C20 C19 C24 120.6(6)
C24 C19 N2 121.1(6)
C19 C20 H20 120.2
C19 C20 C21 119.5(6)
C21 C20 H20 120.2
C20 C21 H21 120.2
C22 C21 C20 119.6(6)
C22 C21 H21 120.2
C21 C22 H22 119.5
C23 C22 C21 121.0(6)
C23 C22 H22 119.5
C22 C23 H23 119.6
C22 C23 C24 120.9(7)
C24 C23 H23 119.6
C19 C24 H24 120.8
C23 C24 C19 118.5(6)
C23 C24 H24 120.8
O4 Ir2 O3 89.47(17)
N3 Ir2 O3 100.44(19)
N3 Ir2 O4 87.01(19)
N3 Ir2 C26 94.1(2)
N4 Ir2 O3 100.33(19)
N4 Ir2 O4 93.58(19)
N4 Ir2 N3 159.2(2)
N4 Ir2 C26 86.6(3)
C26 Ir2 O3 87.0(2)
C26 Ir2 O4 176.4(2)
C39 Ir2 O3 177.5(2)
C39 Ir2 O4 93.0(2)
C39 Ir2 N3 79.1(2)
C39 Ir2 N4 80.2(2)
C39 Ir2 C26 90.6(3)
Ir2 O3 H3A 125.3
Ir2 O3 H3B 125.3
H3A O3 H3B 109.5
Ir2 O4 H4A 125.3
Ir2 O4 H4B 125.4
H4A O4 H4B 109.3
C27 N3 Ir2 126.6(4)
C33 N3 Ir2 113.7(4)
C33 N3 C27 119.7(6)
C42 N4 Ir2 113.1(5)
C42 N4 C43 119.4(5)
C43 N4 Ir2 127.3(4)
H25A C25 H25B 109.5
H25A C25 H25C 109.5
H25B C25 H25C 109.5
C26 C25 H25A 109.5
C26 C25 H25B 109.5
C26 C25 H25C 109.5
Ir2 C26 H26A 107.9
Ir2 C26 H26B 107.9
C25 C26 Ir2 117.5(6)
C25 C26 H26A 107.9
C25 C26 H26B 107.9
H26A C26 H26B 107.2
C28 C27 N3 119.4(6)
C28 C27 C32 119.7(6)
C32 C27 N3 120.9(6)
C27 C28 H28 120.0
C29 C28 C27 119.9(7)
C29 C28 H28 120.0
C28 C29 H29 119.9
C30 C29 C28 120.3(7)
C30 C29 H29 119.9
C29 C30 H30 120.1
C31 C30 C29 119.9(7)
C31 C30 H30 120.1
C30 C31 H31 119.8
C30 C31 C32 120.5(7)
C32 C31 H31 119.8
C27 C32 H32 120.1
C31 C32 C27 119.7(7)
C31 C32 H32 120.1
N3 C33 H33 121.4
N3 C33 C34 117.3(6)
C34 C33 H33 121.4
C35 C34 C33 130.2(6)
C39 C34 C33 111.2(5)
C39 C34 C35 118.5(6)
C34 C35 C40 121.7(6)
C36 C35 C34 117.4(6)
C36 C35 C40 120.9(6)
C35 C36 H36 117.7
C35 C36 C37 124.7(6)
C37 C36 H36 117.7
C36 C37 C41 121.0(6)
C38 C37 C36 117.7(6)
C38 C37 C41 121.4(6)
C37 C38 C39 118.6(6)
C37 C38 C42 130.8(6)
C39 C38 C42 110.6(5)
C34 C39 Ir2 118.7(5)
C34 C39 C38 123.1(6)
C38 C39 Ir2 118.2(5)
C35 C40 H40A 109.5
C35 C40 H40B 109.5
C35 C40 H40C 109.5
H40A C40 H40B 109.5
H40A C40 H40C 109.5
H40B C40 H40C 109.5
C37 C41 H41A 109.5
C37 C41 H41B 109.5
C37 C41 H41C 109.5
H41A C41 H41B 109.5
H41A C41 H41C 109.5
H41B C41 H41C 109.5
N4 C42 C38 117.9(6)
N4 C42 H42 121.0
C38 C42 H42 121.0
C44 C43 N4 120.3(6)
C44 C43 C48 121.2(6)
C48 C43 N4 118.5(6)
C43 C44 H44 121.0
C43 C44 C45 118.0(6)
C45 C44 H44 121.0
C44 C45 H45 119.5
C46 C45 C44 120.9(7)
C46 C45 H45 119.5
C45 C46 H46 120.0
C45 C46 C47 120.1(6)
C47 C46 H46 120.0
C46 C47 H47 119.9
C48 C47 C46 120.1(6)
C48 C47 H47 119.9
C43 C48 H48 120.2
C47 C48 C43 119.7(6)
C47 C48 H48 120.2
F1 B1 F3 107.3(7)
F2 B1 F1 108.2(7)
F2 B1 F3 109.4(7)
F4 B1 F1 110.7(7)
F4 B1 F2 111.3(7)
F4 B1 F3 109.9(7)
F5 B2 F6 109.3(8)
F5 B2 F7 109.9(8)
F7 B2 F6 105.4(7)
F8 B2 F5 111.7(7)
F8 B2 F6 111.0(8)
F8 B2 F7 109.3(8)

loop_
_geom_bond_atom_site_label_1
_geom_bond_atom_site_label_2
_geom_bond_distance
Ir1 O1 2.283(4)
Ir1 O2 2.254(5)
Ir1 N1 2.071(5)
Ir1 N2 2.056(5)
Ir1 C2 2.059(7)
Ir1 C15 1.896(6)
O1 H1A 0.8734
O1 H1B 0.8734
O2 H2A 0.8767
O2 H2B 0.8762
N1 C3 1.426(8)
N1 C9 1.314(8)
N2 C18 1.314(8)
N2 C19 1.429(8)
C1 H1C 0.9800
C1 H1D 0.9800
C1 H1E 0.9800
C1 C2 1.485(11)
C2 H2C 0.9900
C2 H2D 0.9900
C3 C4 1.398(10)
C3 C8 1.386(10)
C4 H4 0.9500
C4 C5 1.374(10)
C5 H5 0.9500
C5 C6 1.378(11)
C6 H6 0.9500
C6 C7 1.386(12)
C7 H7 0.9500
C7 C8 1.383(10)
C8 H8 0.9500
C9 H9 0.9500
C9 C10 1.441(9)
C10 C11 1.413(8)
C10 C15 1.400(9)
C11 C12 1.397(9)
C11 C16 1.507(8)
C12 H12 0.9500
C12 C13 1.406(9)
C13 C14 1.407(8)
C13 C17 1.509(9)
C14 C15 1.402(8)
C14 C18 1.452(8)
C16 H16A 0.9800
C16 H16B 0.9800
C16 H16C 0.9800
C17 H17A 0.9800
C17 H17B 0.9800
C17 H17C 0.9800
C18 H18 0.9500
C19 C20 1.394(9)
C19 C24 1.420(9)
C20 H20 0.9500
C20 C21 1.400(9)
C21 H21 0.9500
C21 C22 1.385(10)
C22 H22 0.9500
C22 C23 1.382(10)
C23 H23 0.9500
C23 C24 1.386(9)
C24 H24 0.9500
Ir2 O3 2.274(4)
Ir2 O4 2.263(5)
Ir2 N3 2.067(5)
Ir2 N4 2.066(5)
Ir2 C26 2.083(7)
Ir2 C39 1.906(6)
O3 H3A 0.8709
O3 H3B 0.8704
O4 H4A 0.8776
O4 H4B 0.8782
N3 C27 1.425(8)
N3 C33 1.297(8)
N4 C42 1.303(8)
N4 C43 1.421(8)
C25 H25A 0.9800
C25 H25B 0.9800
C25 H25C 0.9800
C25 C26 1.465(13)
C26 H26A 0.9900
C26 H26B 0.9900
C27 C28 1.393(10)
C27 C32 1.396(10)
C28 H28 0.9500
C28 C29 1.390(9)
C29 H29 0.9500
C29 C30 1.387(11)
C30 H30 0.9500
C30 C31 1.380(12)
C31 H31 0.9500
C31 C32 1.391(11)
C32 H32 0.9500
C33 H33 0.9500
C33 C34 1.429(9)
C34 C35 1.415(8)
C34 C39 1.395(9)
C35 C36 1.395(9)
C35 C40 1.508(9)
C36 H36 0.9500
C36 C37 1.400(10)
C37 C38 1.395(9)
C37 C41 1.509(9)
C38 C39 1.414(9)
C38 C42 1.448(9)
C40 H40A 0.9800
C40 H40B 0.9800
C40 H40C 0.9800
C41 H41A 0.9800
C41 H41B 0.9800
C41 H41C 0.9800
C42 H42 0.9500
C43 C44 1.385(9)
C43 C48 1.406(9)
C44 H44 0.9500
C44 C45 1.407(9)
C45 H45 0.9500
C45 C46 1.387(10)
C46 H46 0.9500
C46 C47 1.387(11)
C47 H47 0.9500
C47 C48 1.377(9)
C48 H48 0.9500
F1 B1 1.399(9)
F2 B1 1.384(10)
F3 B1 1.415(11)
F4 B1 1.353(10)
F5 B2 1.368(11)
F6 B2 1.427(11)
F7 B2 1.384(11)
F8 B2 1.358(10)

loop_
_geom_torsion_atom_site_label_1
_geom_torsion_atom_site_label_2
_geom_torsion_atom_site_label_3
_geom_torsion_atom_site_label_4
_geom_torsion
Ir1 N1 C3 C4 51.9(9)
Ir1 N1 C3 C8 -126.7(6)
Ir1 N1 C9 C10 -1.3(7)
Ir1 N2 C18 C14 1.3(7)
Ir1 N2 C19 C20 -47.4(8)
Ir1 N2 C19 C24 131.9(5)
O1 Ir1 N1 C3 -10.8(6)
O1 Ir1 N1 C9 176.6(5)
O1 Ir1 N2 C18 -178.2(4)
O1 Ir1 N2 C19 3.0(5)
O1 Ir1 C2 C1 -106.8(6)
O1 Ir1 C15 C10 -65(7)
O1 Ir1 C15 C14 112(6)
O2 Ir1 N1 C3 -98.1(6)
O2 Ir1 N1 C9 89.3(5)
O2 Ir1 N2 C18 -92.9(5)
O2 Ir1 N2 C19 88.3(5)
O2 Ir1 C2 C1 -79(3)
O2 Ir1 C15 C10 -92.4(5)
O2 Ir1 C15 C14 84.3(5)
N1 Ir1 N2 C18 3.8(9)
N1 Ir1 N2 C19 -174.9(6)
N1 Ir1 C2 C1 153.6(6)
N1 Ir1 C15 C10 3.9(5)
N1 Ir1 C15 C14 -179.5(5)
N1 C3 C4 C5 -179.8(6)
N1 C3 C8 C7 177.9(7)
N1 C9 C10 C11 -176.9(6)
N1 C9 C10 C15 4.2(8)
N2 Ir1 N1 C3 167.1(6)
N2 Ir1 N1 C9 -5.4(9)
N2 Ir1 C2 C1 -5.7(6)
N2 Ir1 C15 C10 -177.6(5)
N2 Ir1 C15 C14 -1.0(5)
N2 C19 C20 C21 179.5(6)
N2 C19 C24 C23 -179.2(6)
C2 Ir1 N1 C3 78.2(6)
C2 Ir1 N1 C9 -94.4(5)
C2 Ir1 N2 C18 91.6(5)
C2 Ir1 N2 C19 -87.2(5)
C2 Ir1 C15 C10 89.8(5)
C2 Ir1 C15 C14 -93.6(5)
C3 N1 C9 C10 -174.5(6)
C3 C4 C5 C6 2.1(10)
C4 C3 C8 C7 -0.7(11)
C4 C5 C6 C7 -1.0(11)
C5 C6 C7 C8 -0.9(12)
C6 C7 C8 C3 1.7(12)
C8 C3 C4 C5 -1.2(10)
C9 N1 C3 C4 -136.0(7)
C9 N1 C3 C8 45.5(9)
C9 C10 C11 C12 179.9(6)
C9 C10 C11 C16 0.5(10)
C9 C10 C15 Ir1 -5.5(7)
C9 C10 C15 C14 178.0(6)
C10 C11 C12 C13 3.2(10)
C11 C10 C15 Ir1 175.5(5)
C11 C10 C15 C14 -1.0(9)
C11 C12 C13 C14 -2.7(10)
C11 C12 C13 C17 177.1(6)
C12 C13 C14 C15 0.3(9)
C12 C13 C14 C18 -175.9(6)
C13 C14 C15 Ir1 -175.0(5)
C13 C14 C15 C10 1.5(9)
C13 C14 C18 N2 174.5(6)
C15 Ir1 N1 C3 171.2(6)
C15 Ir1 N1 C9 -1.4(5)
C15 Ir1 N2 C18 -0.2(5)
C15 Ir1 N2 C19 -179.0(6)
C15 Ir1 C2 C1 74.2(6)
C15 C10 C11 C12 -1.3(9)
C15 C10 C11 C16 179.3(6)
C15 C14 C18 N2 -2.0(8)
C16 C11 C12 C13 -177.4(6)
C17 C13 C14 C15 -179.6(6)
C17 C13 C14 C18 4.2(10)
C18 N2 C19 C20 133.8(6)
C18 N2 C19 C24 -46.8(9)
C18 C14 C15 Ir1 1.8(7)
C18 C14 C15 C10 178.3(6)
C19 N2 C18 C14 -179.9(5)
C19 C20 C21 C22 0.0(9)
C20 C19 C24 C23 0.1(9)
C20 C21 C22 C23 -0.3(10)
C21 C22 C23 C24 0.5(10)
C22 C23 C24 C19 -0.4(10)
C24 C19 C20 C21 0.1(9)
Ir2 N3 C27 C28 -40.0(9)
Ir2 N3 C27 C32 139.3(6)
Ir2 N3 C33 C34 0.1(7)
Ir2 N4 C42 C38 -2.5(7)
Ir2 N4 C43 C44 -126.6(5)
Ir2 N4 C43 C48 52.1(8)
O3 Ir2 N3 C27 -4.0(5)
O3 Ir2 N3 C33 177.0(4)
O3 Ir2 N4 C42 -175.7(4)
O3 Ir2 N4 C43 -0.9(5)
O3 Ir2 C26 C25 -83.9(8)
O3 Ir2 C39 C34 -78(5)
O3 Ir2 C39 C38 101(5)
O4 Ir2 N3 C27 84.9(5)
O4 Ir2 N3 C33 -94.1(5)
O4 Ir2 N4 C42 94.2(5)
O4 Ir2 N4 C43 -91.0(5)
O4 Ir2 C26 C25 -92(4)
O4 Ir2 C39 C34 87.1(5)
O4 Ir2 C39 C38 -93.8(5)
N3 Ir2 N4 C42 3.2(9)
N3 Ir2 N4 C43 178.0(5)
N3 Ir2 C26 C25 16.3(9)
N3 Ir2 C39 C34 0.7(5)
N3 Ir2 C39 C38 179.8(5)
N3 C27 C28 C29 178.5(6)
N3 C27 C32 C31 -178.7(7)
N3 C33 C34 C35 178.9(6)
N3 C33 C34 C39 0.4(8)
N4 Ir2 N3 C27 177.1(5)
N4 Ir2 N3 C33 -1.9(9)
N4 Ir2 C26 C25 175.5(9)
N4 Ir2 C39 C34 -179.8(5)
N4 Ir2 C39 C38 -0.7(5)
N4 C43 C44 C45 179.6(6)
N4 C43 C48 C47 179.9(6)
C26 Ir2 N3 C27 -91.7(5)
C26 Ir2 N3 C33 89.3(5)
C26 Ir2 N4 C42 -89.4(5)
C26 Ir2 N4 C43 85.4(5)
C26 Ir2 C39 C34 -93.4(5)
C26 Ir2 C39 C38 85.7(5)
C27 N3 C33 C34 -178.9(6)
C27 C28 C29 C30 0.0(11)
C28 C27 C32 C31 0.6(12)
C28 C29 C30 C31 1.0(12)
C29 C30 C31 C32 -1.3(12)
C30 C31 C32 C27 0.4(13)
C32 C27 C28 C29 -0.9(11)
C33 N3 C27 C28 138.9(7)
C33 N3 C27 C32 -41.8(10)
C33 C34 C35 C36 -178.3(6)
C33 C34 C35 C40 2.5(11)
C33 C34 C39 Ir2 -0.8(7)
C33 C34 C39 C38 -179.9(6)
C34 C35 C36 C37 -1.5(10)
C35 C34 C39 Ir2 -179.5(5)
C35 C34 C39 C38 1.5(10)
C35 C36 C37 C38 1.3(10)
C35 C36 C37 C41 -178.8(6)
C36 C37 C38 C39 0.2(9)
C36 C37 C38 C42 179.9(6)
C37 C38 C39 Ir2 179.3(5)
C37 C38 C39 C34 -1.6(10)
C37 C38 C42 N4 -177.7(7)
C39 Ir2 N3 C27 178.5(6)
C39 Ir2 N3 C33 -0.5(5)
C39 Ir2 N4 C42 1.8(5)
C39 Ir2 N4 C43 176.6(6)
C39 Ir2 C26 C25 95.4(9)
C39 C34 C35 C36 0.0(9)
C39 C34 C35 C40 -179.2(6)
C39 C38 C42 N4 2.0(8)
C40 C35 C36 C37 177.7(6)
C41 C37 C38 C39 -179.7(6)
C41 C37 C38 C42 -0.1(11)
C42 N4 C43 C44 48.0(9)
C42 N4 C43 C48 -133.4(6)
C42 C38 C39 Ir2 -0.3(7)
C42 C38 C39 C34 178.7(6)
C43 N4 C42 C38 -177.8(5)
C43 C44 C45 C46 -0.3(10)
C44 C43 C48 C47 -1.4(10)
C44 C45 C46 C47 0.0(10)
C45 C46 C47 C48 -0.5(10)
C46 C47 C48 C43 1.1(10)
C48 C43 C44 C45 1.0(9)
